data_7018273
loop_
_publ_author_name
'Inoki, Daisuke'
'Matsumoto, Takahiro'
'Hayashi, Hideki'
'Takashita, Keisuke'
'Nakai, Hidetaka'
'Ogo, Seiji'

_publ_section_title
;
 Establishing the mechanism of Rh-catalysed activation of O(2) by H(2).
;
_journal_issue 15
_journal_name_full 'Dalton transactions (Cambridge, England : 2003)'
_journal_page_first 4328
_journal_page_last 4334
_journal_paper_doi 10.1039/c1dt11599e
_journal_volume 41
_journal_year 2012
_chemical_formula_sum 'C15 H16 N5 O9 Rh'
_chemical_formula_weight 513.22
_space_group_IT_number 2
_symmetry_cell_setting triclinic
_symmetry_Int_Tables_number 2
_symmetry_space_group_name_Hall '-P 1'
_symmetry_space_group_name_H-M 'P -1'
_audit_creation_date 'Fri Aug 5 10:19:39 2011'
_audit_creation_method 'by teXsan'
_cell_angle_alpha 68.371(7)
_cell_angle_beta 88.574(7)
_cell_angle_gamma 87.024(9)
_cell_formula_units_Z 2
_cell_length_a 8.395(3)
_cell_length_b 10.642(3)
_cell_length_c 11.454(3)
_cell_measurement_reflns_used 2294
_cell_measurement_temperature 223.2
_cell_measurement_theta_max 27.4
_cell_measurement_theta_min 3.1
_cell_volume 949.9(5)
_computing_cell_refinement CRYSTALCLEAR
_computing_data_collection CRYSTALCLEAR
_computing_data_reduction 'teXsan Ver. 2.0'
_computing_publication_material 'teXsan Ver. 2.0'
_computing_structure_refinement 'teXsan Ver. 2.0'
_computing_structure_solution 'DIRDIF94 (PATTY)'
_diffrn_ambient_temperature 223.2
_diffrn_detector_area_resol_mean 28.57
_diffrn_measured_fraction_theta_full 0.9615
_diffrn_measured_fraction_theta_max 0.9615
_diffrn_measurement_device_type 'Rigaku/MSC Saturn CCD'
_diffrn_measurement_method \w
_diffrn_radiation_type 'Mo K\a'
_diffrn_radiation_wavelength 0.7107
_diffrn_reflns_av_R_equivalents 0.017
_diffrn_reflns_limit_h_max 10
_diffrn_reflns_limit_h_min -10
_diffrn_reflns_limit_k_max 13
_diffrn_reflns_limit_k_min -13
_diffrn_reflns_limit_l_max 14
_diffrn_reflns_limit_l_min -14
_diffrn_reflns_number 10257
_diffrn_reflns_theta_full 27.48
_diffrn_reflns_theta_max 27.48
_exptl_absorpt_coefficient_mu 0.959
_exptl_absorpt_correction_T_max 0.931
_exptl_absorpt_correction_T_min 0.884
_exptl_absorpt_correction_type multi-scan
_exptl_absorpt_process_details '(Jacobson, 1998)'
_exptl_crystal_colour Yellow
_exptl_crystal_density_diffrn 1.794
_exptl_crystal_density_method 'not measured'
_exptl_crystal_description Block
_exptl_crystal_F_000 516.00
_exptl_crystal_size_max 0.100
_exptl_crystal_size_mid 0.100
_exptl_crystal_size_min 0.050
_refine_diff_density_max 0.53
_refine_diff_density_min -0.41
_refine_ls_extinction_method none
_refine_ls_goodness_of_fit_ref 1.002
_refine_ls_hydrogen_treatment noref
_refine_ls_number_parameters 271
_refine_ls_number_reflns 4170
_refine_ls_R_factor_gt 0.0222
_refine_ls_shift/su_max 0.0006
_refine_ls_structure_factor_coef Fsqd
_refine_ls_weighting_details 'w = 1/[\s^2^(Fo^2^) + (0.04100(Max(Fo^2^,0) + 2Fc^2^)/3)^2^]'
_refine_ls_weighting_scheme calc
_refine_ls_wR_factor_ref 0.0634
_reflns_number_gt 3916
_reflns_number_total 4170
_reflns_threshold_expression F^2^>2.0\s(F^2^)
_cod_data_source_file c1dt11599e.txt
_cod_data_source_block '_Rh_hydroxo_aqua'
_cod_original_sg_symbol_H-M 'P -1 '
_cod_original_formula_sum 'C15 H16 N5 O9 Rh '
_cod_database_code 7018273

loop_
_symmetry_equiv_pos_as_xyz
x,y,z
-x,-y,-z

loop_
_atom_site_label
_atom_site_type_symbol
_atom_site_fract_x
_atom_site_fract_y
_atom_site_fract_z
_atom_site_U_iso_or_equiv
_atom_site_adp_type
_atom_site_occupancy
_atom_site_symmetry_multiplicity
_atom_site_calc_flag
Rh(1) Rh 0.08655(1) 0.21060(1) 0.33353(1) 0.02067(4) Uani 1.00 1 d
O(1) O -0.0908(2) 0.1629(1) 0.4570(1) 0.0307(3) Uani 1.00 1 d
O(2) O 0.0916(2) 0.0162(1) 0.3352(1) 0.0298(3) Uani 1.00 1 d
O(3) O 0.2720(2) 0.2573(1) 0.2062(1) 0.0265(3) Uani 1.00 1 d
O(4) O 0.4813(2) 0.4659(2) 0.2698(2) 0.0422(4) Uani 1.00 1 d
O(5) O 0.6820(2) 0.3739(2) 0.3889(1) 0.0375(4) Uani 1.00 1 d
O(6) O 0.5513(2) 0.2546(2) 0.3103(2) 0.0399(4) Uani 1.00 1 d
O(7) O 0.7527(6) -0.0224(3) 1.0544(2) 0.143(1) Uani 1.00 1 d
O(8) O 0.7479(3) -0.1714(2) 0.9750(2) 0.0643(6) Uani 1.00 1 d
O(9) O 0.7355(3) 0.0387(2) 0.8529(2) 0.0657(6) Uani 1.00 1 d
N(1) N -0.0698(2) 0.2858(1) 0.1893(1) 0.0237(4) Uani 1.00 1 d
N(2) N 0.0733(2) 0.3960(1) 0.3227(1) 0.0212(4) Uani 1.00 1 d
N(3) N 0.2352(2) 0.1932(2) 0.4781(1) 0.0235(4) Uani 1.00 1 d
N(4) N 0.5700(2) 0.3668(2) 0.3219(2) 0.0281(4) Uani 1.00 1 d
N(5) N 0.7465(3) -0.0502(2) 0.9612(2) 0.0589(7) Uani 1.00 1 d
C(1) C -0.1404(2) 0.2188(2) 0.1278(2) 0.0284(5) Uani 1.00 1 d
C(2) C -0.2481(3) 0.2843(2) 0.0321(2) 0.0348(6) Uani 1.00 1 d
C(3) C -0.2835(2) 0.4181(2) 0.0003(2) 0.0362(5) Uani 1.00 1 d
C(4) C -0.2121(2) 0.4899(2) 0.0643(2) 0.0297(5) Uani 1.00 1 d
C(5) C -0.1048(2) 0.4208(2) 0.1582(2) 0.0239(4) Uani 1.00 1 d
C(6) C -0.0211(2) 0.4844(2) 0.2321(2) 0.0237(4) Uani 1.00 1 d
C(7) C -0.0284(2) 0.6195(2) 0.2198(2) 0.0300(5) Uani 1.00 1 d
C(8) C 0.0622(3) 0.6581(2) 0.2990(2) 0.0353(6) Uani 1.00 1 d
C(9) C 0.1576(2) 0.5642(2) 0.3907(2) 0.0325(5) Uani 1.00 1 d
C(10) C 0.1609(2) 0.4303(2) 0.4012(2) 0.0245(4) Uani 1.00 1 d
C(11) C 0.2524(2) 0.3137(2) 0.4921(2) 0.0247(4) Uani 1.00 1 d
C(12) C 0.3465(2) 0.3228(2) 0.5859(2) 0.0335(5) Uani 1.00 1 d
C(13) C 0.4243(3) 0.2067(2) 0.6671(2) 0.0401(6) Uani 1.00 1 d
C(14) C 0.4055(3) 0.0855(2) 0.6530(2) 0.0396(6) Uani 1.00 1 d
C(15) C 0.3106(2) 0.0808(2) 0.5580(2) 0.0304(5) Uani 1.00 1 d
H(1) H -0.1689 0.2239 0.4272 0.0262 Uiso 1.00 1 calc
H(2) H 0.0868 -0.0507 0.4116 0.0262 Uiso 1.00 1 calc
H(3) H 0.1555 0.0082 0.2779 0.0262 Uiso 1.00 1 calc
H(4) H 0.3619 0.2490 0.2442 0.0262 Uiso 1.00 1 calc
H(5) H 0.2706 0.2076 0.1563 0.0262 Uiso 1.00 1 calc
H(6) H -0.1161 0.1232 0.1511 0.0352 Uiso 1.00 1 calc
H(7) H -0.2972 0.2351 -0.0116 0.0404 Uiso 1.00 1 calc
H(8) H -0.3580 0.4641 -0.0648 0.0445 Uiso 1.00 1 calc
H(9) H -0.2366 0.5850 0.0436 0.0351 Uiso 1.00 1 calc
H(10) H -0.0941 0.6841 0.1576 0.0365 Uiso 1.00 1 calc
H(11) H 0.0587 0.7511 0.2899 0.0418 Uiso 1.00 1 calc
H(12) H 0.2208 0.5910 0.4464 0.0391 Uiso 1.00 1 calc
H(13) H 0.3594 0.4085 0.5938 0.0410 Uiso 1.00 1 calc
H(14) H 0.4875 0.2114 0.7326 0.0489 Uiso 1.00 1 calc
H(15) H 0.4582 0.0042 0.7091 0.0477 Uiso 1.00 1 calc
H(16) H 0.2989 -0.0043 0.5491 0.0372 Uiso 1.00 1 calc

loop_
_atom_site_aniso_label
_atom_site_aniso_U_11
_atom_site_aniso_U_22
_atom_site_aniso_U_33
_atom_site_aniso_U_12
_atom_site_aniso_U_13
_atom_site_aniso_U_23
Rh(1) 0.02402(9) 0.01699(9) 0.01939(9) 0.00018(6) -0.00439(5) -0.00467(6)
O(1) 0.0269(7) 0.0256(7) 0.0284(7) 0.0044(5) 0.0021(5) 0.0024(6)
O(2) 0.0436(8) 0.0182(6) 0.0243(7) -0.0004(6) -0.0009(6) -0.0039(5)
O(3) 0.0268(6) 0.0305(7) 0.0240(6) -0.0037(5) -0.0008(5) -0.0119(6)
O(4) 0.0398(8) 0.0394(9) 0.0428(9) 0.0108(7) -0.0124(7) -0.0106(7)
O(5) 0.0331(7) 0.0443(9) 0.0415(8) 0.0050(6) -0.0144(6) -0.0235(7)
O(6) 0.0336(7) 0.0373(8) 0.0559(10) -0.0021(6) -0.0070(7) -0.0249(7)
O(7) 0.328(5) 0.068(2) 0.053(1) -0.047(2) 0.020(2) -0.042(1)
O(8) 0.127(2) 0.0307(9) 0.0370(10) 0.0081(10) -0.023(1) -0.0151(8)
O(9) 0.108(2) 0.0352(9) 0.043(1) 0.0102(10) 0.013(1) -0.0048(8)
N(1) 0.0263(7) 0.0216(8) 0.0206(7) -0.0001(6) -0.0041(6) -0.0046(6)
N(2) 0.0240(7) 0.0182(7) 0.0205(7) -0.0010(5) -0.0005(6) -0.0061(6)
N(3) 0.0261(7) 0.0233(8) 0.0198(7) 0.0009(6) -0.0047(6) -0.0064(6)
N(4) 0.0240(7) 0.0369(9) 0.0242(8) -0.0014(7) 0.0006(6) -0.0124(7)
N(5) 0.108(2) 0.035(1) 0.038(1) -0.001(1) 0.002(1) -0.0187(10)
C(1) 0.0347(10) 0.0237(9) 0.0260(9) -0.0011(8) -0.0078(7) -0.0076(8)
C(2) 0.039(1) 0.040(1) 0.028(1) -0.0031(9) -0.0091(8) -0.0147(9)
C(3) 0.035(1) 0.045(1) 0.0229(9) -0.0008(9) -0.0115(8) -0.0039(9)
C(4) 0.0339(10) 0.0262(10) 0.0241(9) 0.0031(8) -0.0057(7) -0.0037(8)
C(5) 0.0257(8) 0.0222(9) 0.0209(8) -0.0005(7) -0.0003(7) -0.0046(7)
C(6) 0.0255(8) 0.0214(9) 0.0205(8) 0.0004(7) -0.0012(7) -0.0036(7)
C(7) 0.037(1) 0.0207(9) 0.0277(10) 0.0034(7) -0.0037(8) -0.0034(8)
C(8) 0.045(1) 0.0199(9) 0.040(1) -0.0003(8) -0.0044(9) -0.0102(9)
C(9) 0.040(1) 0.029(1) 0.033(1) -0.0024(8) -0.0048(8) -0.0158(9)
C(10) 0.0259(9) 0.0246(9) 0.0236(9) 0.0002(7) -0.0012(7) -0.0095(7)
C(11) 0.0276(9) 0.0237(9) 0.0227(9) -0.0002(7) -0.0006(7) -0.0087(7)
C(12) 0.038(1) 0.034(1) 0.031(1) 0.0006(8) -0.0082(8) -0.0151(9)
C(13) 0.044(1) 0.043(1) 0.034(1) 0.0027(10) -0.0183(9) -0.0146(10)
C(14) 0.045(1) 0.033(1) 0.034(1) 0.0089(9) -0.0176(9) -0.0050(9)
C(15) 0.0355(10) 0.0229(9) 0.0297(10) 0.0035(8) -0.0105(8) -0.0060(8)

loop_
_atom_type_symbol
_atom_type_description
_atom_type_scat_dispersion_real
_atom_type_scat_dispersion_imag
_atom_type_scat_source
C C 0.003 0.002
;International Tables for Crystallography
(1992, Vol. C, Tables 4.2.6.8 and 6.1.1.1)
;
H H 0.000 0.000
;International Tables for Crystallography
(1992, Vol. C, Table 6.1.1.2)
;
N N 0.006 0.003
;International Tables for Crystallography
(1992, Vol. C, Tables 4.2.6.8 and 6.1.1.1)
;
O O 0.011 0.006
;International Tables for Crystallography
(1992, Vol. C, Tables 4.2.6.8 and 6.1.1.1)
;
Rh Rh -1.118 0.919
;International Tables for Crystallography
(1992, Vol. C, Tables 4.2.6.8 and 6.1.1.1)
;

loop_
_geom_angle_atom_site_label_1
_geom_angle_atom_site_label_2
_geom_angle_atom_site_label_3
_geom_angle
_geom_angle_publ_flag
O(1) Rh(1) O(2) 88.73(6) yes
O(1) Rh(1) O(3) 179.17(5) yes
O(1) Rh(1) N(1) 91.06(6) yes
O(1) Rh(1) N(2) 91.61(6) yes
O(1) Rh(1) N(3) 88.08(6) yes
O(2) Rh(1) O(3) 90.55(5) yes
O(2) Rh(1) N(1) 94.60(6) yes
O(2) Rh(1) N(2) 176.36(5) yes
O(2) Rh(1) N(3) 102.74(6) yes
O(3) Rh(1) N(1) 89.38(6) yes
O(3) Rh(1) N(2) 89.14(6) yes
O(3) Rh(1) N(3) 91.70(6) yes
N(1) Rh(1) N(2) 81.78(6) yes
N(1) Rh(1) N(3) 162.61(6) yes
N(2) Rh(1) N(3) 80.89(6) yes
Rh(1) N(1) C(1) 127.9(1) yes
Rh(1) N(1) C(5) 112.4(1) yes
C(1) N(1) C(5) 119.6(2) yes
Rh(1) N(2) C(6) 117.2(1) yes
Rh(1) N(2) C(10) 118.6(1) yes
C(6) N(2) C(10) 124.2(2) yes
Rh(1) N(3) C(11) 112.6(1) yes
Rh(1) N(3) C(15) 128.2(1) yes
C(11) N(3) C(15) 119.1(2) yes
O(4) N(4) O(5) 120.4(2) yes
O(4) N(4) O(6) 121.5(2) yes
O(5) N(4) O(6) 118.1(2) yes
O(7) N(5) O(8) 118.0(2) yes
O(7) N(5) O(9) 122.4(2) yes
O(8) N(5) O(9) 119.5(2) yes
N(1) C(1) C(2) 121.2(2) yes
C(1) C(2) C(3) 119.7(2) yes
C(2) C(3) C(4) 120.0(2) yes
C(3) C(4) C(5) 118.2(2) yes
N(1) C(5) C(4) 121.2(2) yes
N(1) C(5) C(6) 115.1(2) yes
C(4) C(5) C(6) 123.7(2) yes
N(2) C(6) C(5) 113.4(2) yes
N(2) C(6) C(7) 118.2(2) yes
C(5) C(6) C(7) 128.3(2) yes
C(6) C(7) C(8) 118.8(2) yes
C(7) C(8) C(9) 121.1(2) yes
C(8) C(9) C(10) 118.5(2) yes
N(2) C(10) C(9) 119.1(2) yes
N(2) C(10) C(11) 113.2(2) yes
C(9) C(10) C(11) 127.7(2) yes
N(3) C(11) C(10) 114.7(1) yes
N(3) C(11) C(12) 121.4(2) yes
C(10) C(11) C(12) 123.9(2) yes
C(11) C(12) C(13) 118.9(2) yes
C(12) C(13) C(14) 119.3(2) yes
C(13) C(14) C(15) 119.9(2) yes
N(3) C(15) C(14) 121.3(2) yes

loop_
_geom_bond_atom_site_label_1
_geom_bond_atom_site_label_2
_geom_bond_distance
_geom_bond_publ_flag
Rh(1) O(1) 1.979(1) yes
Rh(1) O(2) 2.060(1) yes
Rh(1) O(3) 2.057(1) yes
Rh(1) N(1) 2.029(2) yes
Rh(1) N(2) 1.929(2) yes
Rh(1) N(3) 2.046(2) yes
O(4) N(4) 1.224(2) yes
O(5) N(4) 1.252(2) yes
O(6) N(4) 1.267(2) yes
O(7) N(5) 1.211(3) yes
O(8) N(5) 1.240(3) yes
O(9) N(5) 1.255(3) yes
N(1) C(1) 1.337(2) yes
N(1) C(5) 1.365(2) yes
N(2) C(6) 1.354(2) yes
N(2) C(10) 1.336(2) yes
N(3) C(11) 1.365(2) yes
N(3) C(15) 1.347(2) yes
C(1) C(2) 1.388(3) yes
C(2) C(3) 1.351(3) yes
C(3) C(4) 1.401(3) yes
C(4) C(5) 1.380(3) yes
C(5) C(6) 1.474(2) yes
C(6) C(7) 1.390(3) yes
C(7) C(8) 1.383(3) yes
C(8) C(9) 1.389(3) yes
C(9) C(10) 1.384(3) yes
C(10) C(11) 1.484(3) yes
C(11) C(12) 1.383(3) yes
C(12) C(13) 1.386(3) yes
C(13) C(14) 1.375(3) yes
C(14) C(15) 1.381(3) yes

loop_
_geom_contact_atom_site_label_1
_geom_contact_atom_site_label_2
_geom_contact_distance
_geom_contact_site_symmetry_2
O(1) O(5) 2.761(2) 1_455
O(1) C(15) 3.318(3) 2_556
O(1) O(6) 3.397(2) 1_455
O(1) N(4) 3.509(2) 1_455
O(1) O(1) 3.511(3) 2_556
O(2) O(9) 2.788(2) 2_656
O(2) N(5) 3.524(3) 2_656
O(2) O(8) 3.582(2) 2_656
O(3) O(8) 2.569(2) 2_656
O(3) O(6) 2.652(2) .
O(3) O(4) 3.195(2) .
O(3) C(4) 3.299(2) 2_565
O(3) N(4) 3.313(2) .
O(3) C(3) 3.397(3) 2_565
O(3) N(5) 3.424(2) 2_656
O(3) O(9) 3.461(2) 2_656
O(4) C(10) 3.022(3) .
O(4) C(11) 3.137(3) .
O(4) C(9) 3.314(3) .
O(4) C(3) 3.329(3) 2_565
O(4) C(4) 3.399(3) 1_655
O(4) N(2) 3.533(2) .
O(4) C(12) 3.552(3) .
O(5) C(5) 3.053(2) 1_655
O(5) C(6) 3.057(2) 1_655
O(5) C(9) 3.178(2) 2_666
O(5) C(12) 3.340(3) 2_666
O(5) N(2) 3.353(2) 1_655
O(5) N(1) 3.404(2) 1_655
O(5) C(12) 3.501(3) .
O(5) C(4) 3.565(2) 1_655
O(6) N(3) 3.188(2) .
O(6) C(1) 3.380(3) 1_655
O(6) C(11) 3.402(2) .
O(6) N(1) 3.420(2) 1_655
O(6) C(15) 3.433(3) .
O(6) C(15) 3.470(3) 2_656
O(6) C(2) 3.483(3) 1_655
O(6) C(14) 3.486(3) 2_656
O(6) C(5) 3.536(2) 1_655
O(7) C(1) 3.157(3) 1_656
O(7) C(2) 3.178(3) 1_656
O(7) C(14) 3.414(4) 2_657
O(7) C(13) 3.418(4) 2_657
O(8) C(4) 3.365(3) 1_646
O(8) C(7) 3.401(3) 1_646
O(8) C(1) 3.545(3) 2_656
O(9) C(13) 3.396(3) .
O(9) C(14) 3.535(3) .
O(9) C(8) 3.551(3) 2_666
N(1) N(4) 3.558(2) 1_455
N(3) N(4) 3.516(2) .
N(4) C(11) 3.212(2) .
N(4) C(5) 3.227(2) 1_655
N(4) C(4) 3.301(3) 1_655
N(4) C(12) 3.413(3) .
C(2) C(7) 3.536(3) 2_565
C(3) C(6) 3.550(3) 2_565
C(4) C(5) 3.551(3) 2_565
C(8) C(11) 3.594(3) 2_566
C(9) C(10) 3.550(3) 2_566
C(9) C(9) 3.558(4) 2_566

loop_
_geom_hbond_atom_site_label_D
_geom_hbond_atom_site_label_H
_geom_hbond_atom_site_label_A
_geom_hbond_site_symmetry_A
_geom_hbond_distance_DH
_geom_hbond_distance_HA
_geom_hbond_distance_DA
_geom_hbond_angle_DHA
_geom_hbond_publ_flag
O(1) H(1) N(1) . 0.878 2.678 2.861(2) 92.974 no
O(2) H(2) O(1) 2_556 0.904 1.538 2.440(1) 176.030 no
O(1) H(1) O(5) 1_455 0.878 1.900 2.761(2) 166.307 no
O(1) H(1) O(6) 1_455 0.878 2.677 3.397(2) 139.957 no
O(1) H(1) N(4) 1_455 0.878 2.647 3.509(2) 167.468 no
O(3) H(4) O(4) 1_555 0.865 2.678 3.195(2) 119.605 no
O(3) H(4) O(6) 1_555 0.865 1.791 2.652(2) 172.535 no
O(3) H(4) N(4) 1_555 0.865 2.557 3.313(2) 146.501 no
O(2) H(3) O(8) 2_656 0.863 2.896 3.582(2) 137.816 no
O(2) H(3) O(9) 2_656 0.863 1.941 2.788(2) 166.927 no
O(2) H(3) N(5) 2_656 0.863 2.721 3.524(2) 155.565 no
O(3) H(5) O(8) 2_656 0.911 1.697 2.569(2) 159.290 no
O(3) H(5) O(9) 2_656 0.911 2.665 3.461(2) 146.456 no
O(3) H(5) N(5) 2_656 0.911 2.517 3.424(3) 173.702 no

loop_
_geom_torsion_atom_site_label_1
_geom_torsion_atom_site_label_2
_geom_torsion_atom_site_label_3
_geom_torsion_atom_site_label_4
_geom_torsion
_geom_torsion_publ_flag
Rh(1) N(1) C(1) C(2) 178.6(1) yes
Rh(1) N(1) C(5) C(4) -178.4(1) yes
Rh(1) N(1) C(5) C(6) 1.3(2) yes
Rh(1) N(2) C(6) C(5) 2.3(2) yes
Rh(1) N(2) C(6) C(7) -177.9(1) yes
Rh(1) N(2) C(10) C(9) 177.2(1) yes
Rh(1) N(2) C(10) C(11) -2.9(2) yes
Rh(1) N(3) C(11) C(10) 0.1(2) yes
Rh(1) N(3) C(11) C(12) 179.1(1) yes
Rh(1) N(3) C(15) C(14) -178.8(2) yes
O(1) Rh(1) N(1) C(1) -86.9(2) yes
O(1) Rh(1) N(1) C(5) 91.4(1) yes
O(1) Rh(1) N(2) C(6) -92.1(1) yes
O(1) Rh(1) N(2) C(10) 90.1(1) yes
O(1) Rh(1) N(3) C(11) -93.2(1) yes
O(1) Rh(1) N(3) C(15) 85.3(2) yes
O(2) Rh(1) N(1) C(1) 1.9(2) yes
O(2) Rh(1) N(1) C(5) -179.8(1) yes
O(2) Rh(1) N(2) C(6) 3.1(9) yes
O(2) Rh(1) N(2) C(10) -174.6(7) yes
O(2) Rh(1) N(3) C(11) 178.6(1) yes
O(2) Rh(1) N(3) C(15) -3.0(2) yes
O(3) Rh(1) N(1) C(1) 92.4(2) yes
O(3) Rh(1) N(1) C(5) -89.3(1) yes
O(3) Rh(1) N(2) C(6) 88.2(1) yes
O(3) Rh(1) N(2) C(10) -89.5(1) yes
O(3) Rh(1) N(3) C(11) 87.6(1) yes
O(3) Rh(1) N(3) C(15) -93.9(2) yes
N(1) Rh(1) N(2) C(6) -1.3(1) yes
N(1) Rh(1) N(2) C(10) -179.0(1) yes
N(1) Rh(1) N(3) C(11) -5.7(3) yes
N(1) Rh(1) N(3) C(15) 172.7(2) yes
N(1) C(1) C(2) C(3) -0.3(3) yes
N(1) C(5) C(4) C(3) -0.6(3) yes
N(1) C(5) C(6) N(2) -2.3(2) yes
N(1) C(5) C(6) C(7) 177.9(2) yes
N(2) Rh(1) N(1) C(1) -178.3(2) yes
N(2) Rh(1) N(1) C(5) -0.1(1) yes
N(2) Rh(1) N(3) C(11) -1.2(1) yes
N(2) Rh(1) N(3) C(15) 177.2(2) yes
N(2) C(6) C(5) C(4) 177.3(2) yes
N(2) C(6) C(7) C(8) 0.9(3) yes
N(2) C(10) C(9) C(8) 0.4(3) yes
N(2) C(10) C(11) N(3) 1.7(2) yes
N(2) C(10) C(11) C(12) -177.3(2) yes
N(3) Rh(1) N(1) C(1) -173.8(2) yes
N(3) Rh(1) N(1) C(5) 4.4(3) yes
N(3) Rh(1) N(2) C(6) -179.9(1) yes
N(3) Rh(1) N(2) C(10) 2.3(1) yes
N(3) C(11) C(10) C(9) -178.4(2) yes
N(3) C(11) C(12) C(13) -0.1(3) yes
N(3) C(15) C(14) C(13) -0.1(3) yes
C(1) N(1) C(5) C(4) 0.1(3) yes
C(1) N(1) C(5) C(6) 179.7(2) yes
C(1) C(2) C(3) C(4) -0.3(3) yes
C(2) C(1) N(1) C(5) 0.4(3) yes
C(2) C(3) C(4) C(5) 0.8(3) yes
C(3) C(4) C(5) C(6) 179.8(2) yes
C(4) C(5) C(6) C(7) -2.5(3) yes
C(5) C(6) N(2) C(10) 179.9(2) yes
C(5) C(6) C(7) C(8) -179.3(2) yes
C(6) N(2) C(10) C(9) -0.3(3) yes
C(6) N(2) C(10) C(11) 179.6(2) yes
C(6) C(7) C(8) C(9) -0.8(3) yes
C(7) C(6) N(2) C(10) -0.3(3) yes
C(7) C(8) C(9) C(10) 0.2(3) yes
C(8) C(9) C(10) C(11) -179.5(2) yes
C(9) C(10) C(11) C(12) 2.6(3) yes
C(10) C(11) N(3) C(15) -178.5(2) yes
C(10) C(11) C(12) C(13) 178.8(2) yes
C(11) N(3) C(15) C(14) -0.4(3) yes
C(11) C(12) C(13) C(14) -0.3(3) yes
C(12) C(11) N(3) C(15) 0.5(3) yes
C(12) C(13) C(14) C(15) 0.4(4) yes
C(12) C(13) C(14) C(15) 0.4(4) yes
